data_4085930
loop_
_publ_author_name
'Bellow, James A.'
'Yousif, Maryam'
'Cabelof, Alyssa C.'
'Lord, Richard L.'
'Groysman, Stanislav'

_publ_section_title
;
 Reactivity Modes of an Iron Bis(alkoxide) Complex with Aryl Azides:
 Catalytic Nitrene Coupling vs Formation of Iron(III) Imido Dimers
;
_journal_issue 12
_journal_name_full Organometallics
_journal_page_first 2917
_journal_paper_doi 10.1021/acs.organomet.5b00231
_journal_volume 34
_journal_year 2015
_chemical_formula_sum 'C9 H11 N'
_chemical_formula_weight 133.19
_chemical_name_systematic
; 
 ? 
;
_space_group_IT_number 14
_symmetry_cell_setting monoclinic
_symmetry_space_group_name_Hall '-P 2yn'
_symmetry_space_group_name_H-M 'P 1 21/n 1'
_atom_sites_solution_hydrogens geom
_atom_sites_solution_primary direct
_atom_sites_solution_secondary difmap
_audit_creation_method SHELXL-97
_cell_angle_alpha 90.00
_cell_angle_beta 92.167(5)
_cell_angle_gamma 90.00
_cell_formula_units_Z 4
_cell_length_a 4.7927(6)
_cell_length_b 9.8612(12)
_cell_length_c 15.4094(17)
_cell_measurement_temperature 100(2)
_cell_volume 727.75(15)
_computing_structure_refinement 'SHELXL-97 (Sheldrick, 1997)'
_computing_structure_solution 'SHELXS-97 (Sheldrick, 1990)'
_diffrn_ambient_temperature 100(2)
_diffrn_measured_fraction_theta_full 0.992
_diffrn_measured_fraction_theta_max 0.992
_diffrn_measurement_device_type 'Bruker Apex2'
_diffrn_radiation_monochromator graphite
_diffrn_radiation_source 'fine-focus sealed tube'
_diffrn_radiation_type MoK\a
_diffrn_radiation_wavelength 0.71073
_diffrn_reflns_av_R_equivalents 0.0387
_diffrn_reflns_av_sigmaI/netI 0.0195
_diffrn_reflns_limit_h_max 6
_diffrn_reflns_limit_h_min -6
_diffrn_reflns_limit_k_max 14
_diffrn_reflns_limit_k_min -14
_diffrn_reflns_limit_l_max 22
_diffrn_reflns_limit_l_min -17
_diffrn_reflns_number 25734
_diffrn_reflns_theta_full 30.60
_diffrn_reflns_theta_max 30.60
_diffrn_reflns_theta_min 2.45
_exptl_absorpt_coefficient_mu 0.071
_exptl_absorpt_correction_T_max 0.9964
_exptl_absorpt_correction_T_min 0.9859
_exptl_absorpt_correction_type empirical
_exptl_absorpt_process_details SADABS
_exptl_crystal_colour orange
_exptl_crystal_density_diffrn 1.216
_exptl_crystal_density_method 'not measured'
_exptl_crystal_description prisms
_exptl_crystal_F_000 288
_exptl_crystal_size_max 0.20
_exptl_crystal_size_mid 0.10
_exptl_crystal_size_min 0.05
_refine_diff_density_max 0.378
_refine_diff_density_min -0.260
_refine_diff_density_rms 0.048
_refine_ls_extinction_method none
_refine_ls_goodness_of_fit_ref 1.048
_refine_ls_hydrogen_treatment constr
_refine_ls_matrix_type full
_refine_ls_number_parameters 94
_refine_ls_number_reflns 2213
_refine_ls_number_restraints 0
_refine_ls_restrained_S_all 1.048
_refine_ls_R_factor_all 0.0475
_refine_ls_R_factor_gt 0.0404
_refine_ls_shift/su_max 0.002
_refine_ls_shift/su_mean 0.000
_refine_ls_structure_factor_coef Fsqd
_refine_ls_weighting_details 'calc w=1/[\s^2^(Fo^2^)+(0.0631P)^2^+0.2376P] where P=(Fo^2^+2Fc^2^)/3'
_refine_ls_weighting_scheme calc
_refine_ls_wR_factor_gt 0.1150
_refine_ls_wR_factor_ref 0.1216
_reflns_number_gt 1910
_reflns_number_total 2213
_reflns_threshold_expression >2sigma(I)
_cod_data_source_file om5b00231_si_002.cif
_cod_data_source_block sg170_0m_compound_3
_cod_depositor_comments 'Adding full bibliography for 4085929--4085933.cif.'
_cod_original_sg_symbol_H-M P21/n
_cod_database_code 4085930

loop_
_symmetry_equiv_pos_as_xyz
'x, y, z'
'-x+1/2, y+1/2, -z+1/2'
'-x, -y, -z'
'x-1/2, -y-1/2, z-1/2'

loop_
_atom_site_label
_atom_site_type_symbol
_atom_site_fract_x
_atom_site_fract_y
_atom_site_fract_z
_atom_site_U_iso_or_equiv
_atom_site_adp_type
_atom_site_occupancy
_atom_site_symmetry_multiplicity
_atom_site_calc_flag
_atom_site_refinement_flags
N1 N 0.04347(16) 0.00924(8) 0.96255(5) 0.01618(18) Uani 1 1 d .
C1 C 0.8440(2) 0.42194(10) 0.88697(7) 0.0220(2) Uani 1 1 d .
H1A H 1.0306 0.3916 0.9066 0.033 Uiso 1 1 calc R
H1B H 0.7999 0.5075 0.9157 0.033 Uiso 1 1 calc R
H1C H 0.8395 0.4356 0.8239 0.033 Uiso 1 1 calc R
C2 C 0.63205(18) 0.31613(9) 0.90946(6) 0.01696(19) Uani 1 1 d .
C3 C 0.50482(18) 0.23498(9) 0.84543(6) 0.01692(19) Uani 1 1 d .
H3 H 0.5522 0.2476 0.7867 0.020 Uiso 1 1 calc R
C4 C 0.31016(18) 0.13584(9) 0.86512(5) 0.01499(18) Uani 1 1 d .
C5 C 0.23877(17) 0.11625(8) 0.95237(5) 0.01345(18) Uani 1 1 d .
C6 C 0.1737(2) 0.05381(10) 0.79278(6) 0.0189(2) Uani 1 1 d .
H6A H 0.2531 0.0794 0.7374 0.028 Uiso 1 1 calc R
H6B H -0.0277 0.0715 0.7902 0.028 Uiso 1 1 calc R
H6C H 0.2068 -0.0429 0.8036 0.028 Uiso 1 1 calc R
C7 C 0.55659(18) 0.29632(9) 0.99504(6) 0.01660(19) Uani 1 1 d .
H7 H 0.6410 0.3515 1.0392 0.020 Uiso 1 1 calc R
C8 C 0.36203(18) 0.19870(8) 1.01867(5) 0.01460(18) Uani 1 1 d .
C9 C 0.2952(2) 0.18860(9) 1.11313(6) 0.0195(2) Uani 1 1 d .
H9A H 0.4136 0.2518 1.1470 0.029 Uiso 1 1 calc R
H9B H 0.3301 0.0958 1.1336 0.029 Uiso 1 1 calc R
H9C H 0.0985 0.2116 1.1202 0.029 Uiso 1 1 calc R

loop_
_atom_site_aniso_label
_atom_site_aniso_U_11
_atom_site_aniso_U_22
_atom_site_aniso_U_33
_atom_site_aniso_U_23
_atom_site_aniso_U_13
_atom_site_aniso_U_12
N1 0.0177(4) 0.0163(4) 0.0148(3) 0.0000(3) 0.0028(3) -0.0019(3)
C1 0.0167(4) 0.0193(4) 0.0304(5) 0.0055(4) 0.0048(3) -0.0017(3)
C2 0.0126(4) 0.0149(4) 0.0236(4) 0.0043(3) 0.0036(3) 0.0023(3)
C3 0.0154(4) 0.0179(4) 0.0178(4) 0.0035(3) 0.0050(3) 0.0029(3)
C4 0.0146(4) 0.0152(4) 0.0153(4) 0.0009(3) 0.0027(3) 0.0034(3)
C5 0.0131(4) 0.0127(4) 0.0147(4) 0.0011(3) 0.0019(3) 0.0016(3)
C6 0.0204(4) 0.0225(4) 0.0140(4) -0.0008(3) 0.0025(3) 0.0006(3)
C7 0.0147(4) 0.0148(4) 0.0203(4) 0.0006(3) 0.0004(3) 0.0003(3)
C8 0.0143(4) 0.0132(4) 0.0163(4) 0.0009(3) 0.0009(3) 0.0018(3)
C9 0.0244(5) 0.0195(4) 0.0145(4) -0.0007(3) 0.0005(3) -0.0044(3)

loop_
_atom_type_symbol
_atom_type_description
_atom_type_scat_dispersion_real
_atom_type_scat_dispersion_imag
_atom_type_scat_source
C C 0.0033 0.0016 'International Tables Vol C Tables 4.2.6.8 and 6.1.1.4'
H H 0.0000 0.0000 'International Tables Vol C Tables 4.2.6.8 and 6.1.1.4'
N N 0.0061 0.0033 'International Tables Vol C Tables 4.2.6.8 and 6.1.1.4'

loop_
_geom_angle_atom_site_label_1
_geom_angle_atom_site_label_2
_geom_angle_atom_site_label_3
_geom_angle
_geom_angle_site_symmetry_1
N1 N1 C5 116.85(9) 3_557
C2 C1 H1A 109.5 .
C2 C1 H1B 109.5 .
H1A C1 H1B 109.5 .
C2 C1 H1C 109.5 .
H1A C1 H1C 109.5 .
H1B C1 H1C 109.5 .
C3 C2 C7 117.85(8) .
C3 C2 C1 121.07(8) .
C7 C2 C1 121.07(8) .
C4 C3 C2 121.86(8) .
C4 C3 H3 119.1 .
C2 C3 H3 119.1 .
C3 C4 C5 119.44(8) .
C3 C4 C6 119.43(8) .
C5 C4 C6 121.10(8) .
C4 C5 C8 119.88(8) .
C4 C5 N1 112.97(7) .
C8 C5 N1 127.15(7) .
C4 C6 H6A 109.5 .
C4 C6 H6B 109.5 .
H6A C6 H6B 109.5 .
C4 C6 H6C 109.5 .
H6A C6 H6C 109.5 .
H6B C6 H6C 109.5 .
C2 C7 C8 122.84(8) .
C2 C7 H7 118.6 .
C8 C7 H7 118.6 .
C7 C8 C5 118.11(8) .
C7 C8 C9 117.76(8) .
C5 C8 C9 124.13(8) .
C8 C9 H9A 109.5 .
C8 C9 H9B 109.5 .
H9A C9 H9B 109.5 .
C8 C9 H9C 109.5 .
H9A C9 H9C 109.5 .
H9B C9 H9C 109.5 .

loop_
_geom_bond_atom_site_label_1
_geom_bond_atom_site_label_2
_geom_bond_distance
_geom_bond_site_symmetry_2
N1 N1 1.2550(14) 3_557
N1 C5 1.4232(11) .
C1 C2 1.5058(13) .
C1 H1A 0.9800 .
C1 H1B 0.9800 .
C1 H1C 0.9800 .
C2 C3 1.3929(13) .
C2 C7 1.3942(13) .
C3 C4 1.3927(12) .
C3 H3 0.9500 .
C4 C5 1.4130(12) .
C4 C6 1.5065(13) .
C5 C8 1.4172(12) .
C6 H6A 0.9800 .
C6 H6B 0.9800 .
C6 H6C 0.9800 .
C7 C8 1.3980(12) .
C7 H7 0.9500 .
C8 C9 1.5054(12) .
C9 H9A 0.9800 .
C9 H9B 0.9800 .
C9 H9C 0.9800 .

loop_
_geom_torsion_atom_site_label_1
_geom_torsion_atom_site_label_2
_geom_torsion_atom_site_label_3
_geom_torsion_atom_site_label_4
_geom_torsion
_geom_torsion_site_symmetry_1
C7 C2 C3 C4 -0.63(13) .
C1 C2 C3 C4 179.44(8) .
C2 C3 C4 C5 -0.07(13) .
C2 C3 C4 C6 178.32(8) .
C3 C4 C5 C8 0.97(12) .
C6 C4 C5 C8 -177.40(8) .
C3 C4 C5 N1 -178.40(7) .
C6 C4 C5 N1 3.23(11) .
N1 N1 C5 C4 -175.83(9) 3_557
N1 N1 C5 C8 4.86(15) 3_557
C3 C2 C7 C8 0.45(13) .
C1 C2 C7 C8 -179.61(8) .
C2 C7 C8 C5 0.42(13) .
C2 C7 C8 C9 -179.15(8) .
C4 C5 C8 C7 -1.13(12) .
N1 C5 C8 C7 178.14(8) .
C4 C5 C8 C9 178.40(8) .
N1 C5 C8 C9 -2.32(14) .
